data_4064541
loop_
_publ_author_name
'Tauchert, Michael E.'
'Warth, Daniel C. M.'
'Braun, Sebastian M.'
'Gruber, Irene'
'Ziesak, Alexandra'
'Rominger, Frank'
'Hofmann, Peter'

_publ_section_title
;
 Highly Efficient Nickel-Catalyzed 2-Methyl-3-butenenitrile Isomerization:
 Applications and Mechanistic Studies Employing the TTP Ligand Family
;
_journal_issue 10
_journal_name_full Organometallics
_journal_page_first 2790
_journal_paper_doi 10.1021/om200164f
_journal_volume 30
_journal_year 2011
_chemical_formula_sum 'C47 H32 F12 P2'
_chemical_formula_weight 886.67
_chemical_name_common 'CF3-C5phos, 6d in manuscript'
_chemical_name_systematic
; 
 ? 
;
_space_group_IT_number 2
_symmetry_cell_setting triclinic
_symmetry_space_group_name_Hall '-P 1'
_symmetry_space_group_name_H-M 'P -1'
_atom_sites_solution_hydrogens geom
_atom_sites_solution_primary direct
_atom_sites_solution_secondary difmap
_audit_creation_method SHELXL-97
_cell_angle_alpha 62.547(3)
_cell_angle_beta 88.510(3)
_cell_angle_gamma 86.320(3)
_cell_formula_units_Z 2
_cell_length_a 12.301(2)
_cell_length_b 13.431(2)
_cell_length_c 13.879(2)
_cell_measurement_reflns_used 4147
_cell_measurement_temperature 200(2)
_cell_measurement_theta_max 28.27
_cell_measurement_theta_min 2.31
_cell_volume 2030.6(5)
_computing_cell_refinement 'Bruker SAINT'
_computing_data_collection 'Bruker APEX'
_computing_data_reduction 'Bruker SAINT'
_computing_molecular_graphics 'Bruker SHELXTL'
_computing_publication_material 'Bruker SHELXTL'
_computing_structure_refinement 'SHELXL-97 (Sheldrick, 2008)'
_computing_structure_solution 'SHELXS-97 (Sheldrick, 2008)'
_diffrn_ambient_temperature 200(2)
_diffrn_measured_fraction_theta_full 0.995
_diffrn_measured_fraction_theta_max 0.995
_diffrn_measurement_device_type 'Bruker APEX'
_diffrn_measurement_method '\w scans'
_diffrn_radiation_monochromator graphite
_diffrn_radiation_source 'fine-focus sealed tube'
_diffrn_radiation_type MoK\a
_diffrn_radiation_wavelength 0.71073
_diffrn_reflns_av_R_equivalents 0.0370
_diffrn_reflns_av_sigmaI/netI 0.0511
_diffrn_reflns_limit_h_max 14
_diffrn_reflns_limit_h_min -14
_diffrn_reflns_limit_k_max 15
_diffrn_reflns_limit_k_min -15
_diffrn_reflns_limit_l_max 15
_diffrn_reflns_limit_l_min -15
_diffrn_reflns_number 14767
_diffrn_reflns_theta_full 24.18
_diffrn_reflns_theta_max 24.18
_diffrn_reflns_theta_min 1.75
_exptl_absorpt_coefficient_mu 0.197
_exptl_absorpt_correction_T_max 0.9730
_exptl_absorpt_correction_T_min 0.9219
_exptl_absorpt_correction_type multi-scan
_exptl_absorpt_process_details
;
Sheldrick, G. M. (2008). <i>SADABS</i>. University of G\"ottingen, Germany.
;
_exptl_crystal_colour colourless
_exptl_crystal_density_diffrn 1.450
_exptl_crystal_density_method 'not measured'
_exptl_crystal_description polyhedron
_exptl_crystal_F_000 904
_exptl_crystal_size_max 0.42
_exptl_crystal_size_mid 0.35
_exptl_crystal_size_min 0.14
_refine_diff_density_max 0.556
_refine_diff_density_min -0.252
_refine_diff_density_rms 0.060
_refine_ls_extinction_method none
_refine_ls_goodness_of_fit_ref 1.137
_refine_ls_hydrogen_treatment constr
_refine_ls_matrix_type full
_refine_ls_number_parameters 656
_refine_ls_number_reflns 6481
_refine_ls_number_restraints 682
_refine_ls_restrained_S_all 1.290
_refine_ls_R_factor_all 0.1033
_refine_ls_R_factor_gt 0.0755
_refine_ls_shift/su_max 0.001
_refine_ls_shift/su_mean 0.000
_refine_ls_structure_factor_coef Fsqd
_refine_ls_weighting_details 'calc w=1/[\s^2^(Fo^2^)+(0.0667P)^2^+2.0992P] where P=(Fo^2^+2Fc^2^)/3'
_refine_ls_weighting_scheme calc
_refine_ls_wR_factor_gt 0.1621
_refine_ls_wR_factor_ref 0.1741
_reflns_number_gt 4891
_reflns_number_total 6481
_reflns_threshold_expression >2sigma(I)
_cod_data_source_file om200164f_si_002.cif
_cod_data_source_block sbn21
_cod_depositor_comments
;
The following automatic conversions were performed:

'_symmetry_cell_setting' value 'Triclinic' changed to 'triclinic'
according to /home/saulius/struct/CIF-dictionaries/cif_core.dic
dictionary named 'cif_core.dic' version 2.4.1 from 2010-06-29.

Automatic conversion script
Id: cif_fix_values 1715 2011-07-08 13:25:40Z adriana 
;
_cod_original_cell_volume 2030.6(6)
_cod_original_sg_symbol_H-M P-1
_cod_database_code 4064541

loop_
_symmetry_equiv_pos_as_xyz
'x, y, z'
'-x, -y, -z'

loop_
_atom_site_label
_atom_site_type_symbol
_atom_site_fract_x
_atom_site_fract_y
_atom_site_fract_z
_atom_site_U_iso_or_equiv
_atom_site_adp_type
_atom_site_occupancy
_atom_site_symmetry_multiplicity
_atom_site_calc_flag
_atom_site_refinement_flags
_atom_site_disorder_assembly
_atom_site_disorder_group
P1 P 0.06636(9) 0.20455(11) 0.73570(10) 0.0432(4) Uani 1 1 d . . .
P2 P 0.31129(10) 0.34527(9) 0.45188(9) 0.0355(3) Uani 1 1 d . . .
C1 C 0.1818(3) 0.1344(4) 0.8287(4) 0.0400(11) Uani 1 1 d . . .
C2 C 0.1782(4) 0.1086(4) 0.9381(4) 0.0477(13) Uani 1 1 d . . .
H2 H 0.1169 0.1346 0.9651 0.057 Uiso 1 1 calc R . .
C3 C 0.2628(4) 0.0457(5) 1.0083(4) 0.0510(13) Uani 1 1 d . . .
H3 H 0.2597 0.0295 1.0825 0.061 Uiso 1 1 calc R . .
C4 C 0.3512(4) 0.0066(4) 0.9697(4) 0.0440(12) Uani 1 1 d . . .
H4 H 0.4079 -0.0388 1.0182 0.053 Uiso 1 1 calc R . .
C5 C 0.5919(4) 0.1342(4) 0.6896(4) 0.0386(11) Uani 1 1 d . . .
H5 H 0.6490 0.0896 0.7380 0.046 Uiso 1 1 calc R . .
C6 C 0.6146(4) 0.2318(4) 0.5975(4) 0.0419(11) Uani 1 1 d . . .
H6 H 0.6874 0.2542 0.5828 0.050 Uiso 1 1 calc R . .
C7 C 0.5317(4) 0.2967(4) 0.5270(4) 0.0390(11) Uani 1 1 d . . .
H7 H 0.5480 0.3641 0.4645 0.047 Uiso 1 1 calc R . .
C8 C 0.4238(3) 0.2647(3) 0.5463(3) 0.0322(10) Uani 1 1 d . . .
C9 C 0.2925(3) 0.1154(4) 0.6750(4) 0.0373(11) Uani 1 1 d . . .
H9 H 0.2327 0.1640 0.6248 0.045 Uiso 1 1 calc R A 1
C10 C 0.4476(4) -0.0025(4) 0.8065(4) 0.0416(12) Uani 1 1 d . . .
H10 H 0.5086 -0.0455 0.8580 0.050 Uiso 1 1 calc R B 1
C11 C 0.3937(5) -0.0753(4) 0.7645(5) 0.0399(14) Uani 0.879(7) 1 d PD C 1
H11 H 0.3639 -0.1419 0.8271 0.048 Uiso 0.879(7) 1 calc PR C 1
C12 C 0.2984(4) -0.0036(4) 0.6851(5) 0.0353(13) Uani 0.879(7) 1 d PD C 1
H12 H 0.2282 -0.0392 0.7153 0.042 Uiso 0.879(7) 1 calc PR C 1
C13 C 0.3229(5) -0.0090(5) 0.5794(5) 0.0486(16) Uani 0.879(7) 1 d PD C 1
H13A H 0.3600 0.0582 0.5274 0.058 Uiso 0.879(7) 1 calc PR C 1
H13B H 0.2549 -0.0141 0.5455 0.058 Uiso 0.879(7) 1 calc PR C 1
C14 C 0.3973(6) -0.1154(6) 0.6123(6) 0.065(2) Uani 0.879(7) 1 d PD C 1
H14A H 0.3548 -0.1833 0.6419 0.078 Uiso 0.879(7) 1 calc PR C 1
H14B H 0.4408 -0.1119 0.5499 0.078 Uiso 0.879(7) 1 calc PR C 1
C15 C 0.4694(5) -0.1149(5) 0.6984(5) 0.0536(17) Uani 0.879(7) 1 d PD C 1
H15A H 0.5284 -0.0629 0.6650 0.064 Uiso 0.879(7) 1 calc PR C 1
H15B H 0.5022 -0.1912 0.7449 0.064 Uiso 0.879(7) 1 calc PR C 1
C17 C 0.2728(3) 0.0980(4) 0.7902(3) 0.0369(11) Uani 1 1 d . C .
C18 C 0.3580(3) 0.0333(4) 0.8609(4) 0.0382(11) Uani 1 1 d . C .
C19 C 0.4018(3) 0.1663(3) 0.6389(3) 0.0315(10) Uani 1 1 d . C .
C20 C 0.4862(3) 0.1017(4) 0.7109(3) 0.0339(10) Uani 1 1 d . C .
C31 C -0.0035(3) 0.0812(4) 0.7500(3) 0.0385(11) Uani 1 1 d . . .
C32 C -0.0826(4) 0.0966(5) 0.6748(4) 0.0600(15) Uani 1 1 d . . .
H32 H -0.0996 0.1702 0.6184 0.072 Uiso 1 1 calc R . .
C33 C -0.1370(5) 0.0095(5) 0.6788(5) 0.0641(16) Uani 1 1 d . . .
H33 H -0.1921 0.0236 0.6266 0.077 Uiso 1 1 calc R . .
C34 C -0.1129(4) -0.0984(5) 0.7576(4) 0.0498(13) Uani 1 1 d . D .
C35 C -0.0344(4) -0.1157(5) 0.8336(4) 0.0549(14) Uani 1 1 d . . .
H35 H -0.0169 -0.1897 0.8892 0.066 Uiso 1 1 calc R . .
C36 C 0.0188(4) -0.0272(4) 0.8298(4) 0.0503(13) Uani 1 1 d . . .
H36 H 0.0722 -0.0410 0.8834 0.060 Uiso 1 1 calc R . .
C37 C -0.1736(5) -0.1940(6) 0.7652(5) 0.0740(17) Uani 1 1 d DU . .
C41 C -0.0198(4) 0.2560(4) 0.8149(4) 0.0437(12) Uani 1 1 d . . .
C42 C 0.0141(5) 0.3474(5) 0.8251(5) 0.0643(16) Uani 1 1 d . . .
H42 H 0.0801 0.3798 0.7916 0.077 Uiso 1 1 calc R . .
C43 C -0.0455(5) 0.3921(5) 0.8825(5) 0.0682(16) Uani 1 1 d . . .
H43 H -0.0205 0.4543 0.8888 0.082 Uiso 1 1 calc R . .
C44 C -0.1414(4) 0.3467(5) 0.9306(5) 0.0573(14) Uani 1 1 d . E .
C45 C -0.1771(4) 0.2580(5) 0.9195(5) 0.0586(15) Uani 1 1 d . . .
H45 H -0.2443 0.2276 0.9512 0.070 Uiso 1 1 calc R . .
C46 C -0.1168(4) 0.2126(4) 0.8629(4) 0.0523(13) Uani 1 1 d . . .
H46 H -0.1425 0.1505 0.8568 0.063 Uiso 1 1 calc R . .
C47 C -0.2041(5) 0.3923(6) 0.9961(6) 0.0844(19) Uani 1 1 d DU . .
C51 C 0.3864(4) 0.4461(4) 0.3351(3) 0.0358(11) Uani 1 1 d . . .
C52 C 0.4348(5) 0.4066(4) 0.2674(4) 0.0524(14) Uani 1 1 d . . .
H52 H 0.4257 0.3314 0.2816 0.063 Uiso 1 1 calc R . .
C53 C 0.4956(4) 0.4743(4) 0.1798(4) 0.0529(13) Uani 1 1 d . . .
H53 H 0.5294 0.4451 0.1350 0.064 Uiso 1 1 calc R . .
C54 C 0.5079(4) 0.5847(4) 0.1567(4) 0.0412(11) Uani 1 1 d . F .
C55 C 0.4587(4) 0.6251(4) 0.2228(4) 0.0414(11) Uani 1 1 d . . .
H55 H 0.4659 0.7011 0.2073 0.050 Uiso 1 1 calc R . .
C56 C 0.3992(4) 0.5561(4) 0.3113(4) 0.0396(11) Uani 1 1 d . . .
H56 H 0.3664 0.5849 0.3568 0.047 Uiso 1 1 calc R . .
C57 C 0.5751(4) 0.6574(4) 0.0630(4) 0.0559(13) Uani 1 1 d DU . .
C61 C 0.2564(3) 0.4353(3) 0.5102(3) 0.0334(10) Uani 1 1 d . . .
C62 C 0.2992(4) 0.4375(4) 0.6007(4) 0.0391(11) Uani 1 1 d . . .
H62 H 0.3621 0.3907 0.6353 0.047 Uiso 1 1 calc R . .
C63 C 0.2525(4) 0.5059(4) 0.6410(4) 0.0443(12) Uani 1 1 d . . .
H63 H 0.2832 0.5066 0.7027 0.053 Uiso 1 1 calc R . .
C64 C 0.1601(4) 0.5743(4) 0.5914(4) 0.0383(11) Uani 1 1 d . G .
C65 C 0.1156(4) 0.5724(4) 0.5018(4) 0.0426(12) Uani 1 1 d . . .
H65 H 0.0525 0.6188 0.4674 0.051 Uiso 1 1 calc R . .
C66 C 0.1629(4) 0.5034(4) 0.4629(4) 0.0400(11) Uani 1 1 d . . .
H66 H 0.1312 0.5017 0.4020 0.048 Uiso 1 1 calc R . .
F31 F -0.2524(14) -0.2216(18) 0.8382(15) 0.119(6) Uani 0.58(3) 1 d PDU D 1
F32 F -0.2257(19) -0.1751(14) 0.6765(10) 0.134(6) Uani 0.58(3) 1 d PDU D 1
F33 F -0.1107(12) -0.2837(11) 0.7944(17) 0.111(5) Uani 0.58(3) 1 d PDU D 1
F41 F -0.3053(10) 0.406(2) 0.9839(18) 0.169(10) Uani 0.440(12) 1 d PDU E 1
F42 F -0.2009(12) 0.3062(8) 1.1077(7) 0.098(4) Uani 0.440(12) 1 d PDU E 1
F43 F -0.1607(16) 0.4657(12) 1.0147(16) 0.110(6) Uani 0.440(12) 1 d PDU E 1
F51 F 0.6740(11) 0.6662(18) 0.0892(12) 0.118(5) Uani 0.60(3) 1 d PDU F 1
F52 F 0.5332(16) 0.7606(10) 0.0132(14) 0.108(5) Uani 0.60(3) 1 d PDU F 1
F53 F 0.5846(17) 0.6257(15) -0.0128(13) 0.100(4) Uani 0.60(3) 1 d PDU F 1
C67 C 0.1107(4) 0.6502(5) 0.6334(4) 0.0553(14) Uani 1 1 d D . .
F61 F 0.0057(3) 0.6721(4) 0.6127(4) 0.1247(19) Uani 1 1 d D G 1
F62 F 0.1196(4) 0.6086(3) 0.7390(3) 0.1004(14) Uani 1 1 d D G 1
F63 F 0.1529(4) 0.7484(3) 0.5902(3) 0.0940(13) Uani 1 1 d D G 1
F31B F -0.162(2) -0.1948(19) 0.6711(14) 0.139(7) Uani 0.42(3) 1 d PDU D 2
F32B F -0.142(3) -0.2930(15) 0.840(2) 0.159(10) Uani 0.42(3) 1 d PDU D 2
F33B F -0.2751(10) -0.179(2) 0.779(3) 0.133(8) Uani 0.42(3) 1 d PDU D 2
F42B F -0.2424(9) 0.5022(7) 0.9222(9) 0.119(4) Uani 0.560(12) 1 d PDU E 2
F41B F -0.1439(13) 0.4134(17) 1.0537(15) 0.164(8) Uani 0.560(12) 1 d PDU E 2
F43B F -0.2947(10) 0.3515(11) 1.0306(13) 0.121(6) Uani 0.560(12) 1 d PDU E 2
F51B F 0.543(3) 0.663(3) -0.0276(14) 0.110(8) Uani 0.40(3) 1 d PDU F 2
F52B F 0.6761(12) 0.619(2) 0.075(2) 0.110(8) Uani 0.40(3) 1 d PDU F 2
F53B F 0.574(3) 0.7609(14) 0.046(3) 0.107(8) Uani 0.40(3) 1 d PDU F 2
C11B C 0.435(3) -0.064(3) 0.715(3) 0.026(9) Uiso 0.121(7) 1 d PD C 2
H11B H 0.5045 -0.0680 0.6770 0.031 Uiso 0.121(7) 1 calc PR C 2
C12B C 0.339(2) 0.006(2) 0.635(3) 0.024(9) Uiso 0.121(7) 1 d PD C 2
H12B H 0.3606 0.0378 0.5564 0.028 Uiso 0.121(7) 1 calc PR C 2
C13B C 0.247(2) -0.071(3) 0.663(3) 0.044(11) Uiso 0.121(7) 1 d PD C 2
H13C H 0.2055 -0.0579 0.5975 0.053 Uiso 0.121(7) 1 calc PR C 2
H13D H 0.1960 -0.0612 0.7150 0.053 Uiso 0.121(7) 1 calc PR C 2
C14B C 0.304(3) -0.190(3) 0.716(4) 0.088(18) Uiso 0.121(7) 1 d PD C 2
H14C H 0.2533 -0.2477 0.7598 0.106 Uiso 0.121(7) 1 calc PR C 2
H14D H 0.3377 -0.2087 0.6598 0.106 Uiso 0.121(7) 1 calc PR C 2
C15B C 0.390(3) -0.180(3) 0.786(3) 0.052(12) Uiso 0.121(7) 1 d PD C 2
H15C H 0.4486 -0.2404 0.8047 0.062 Uiso 0.121(7) 1 calc PR C 2
H15D H 0.3583 -0.1835 0.8532 0.062 Uiso 0.121(7) 1 calc PR C 2

loop_
_atom_site_aniso_label
_atom_site_aniso_U_11
_atom_site_aniso_U_22
_atom_site_aniso_U_33
_atom_site_aniso_U_23
_atom_site_aniso_U_13
_atom_site_aniso_U_12
P1 0.0276(6) 0.0521(8) 0.0349(7) -0.0071(6) -0.0067(5) -0.0008(5)
P2 0.0377(7) 0.0331(6) 0.0341(6) -0.0141(5) -0.0131(5) 0.0034(5)
C1 0.022(2) 0.048(3) 0.037(3) -0.008(2) -0.0036(19) -0.005(2)
C2 0.033(3) 0.066(3) 0.034(3) -0.014(2) 0.000(2) -0.008(2)
C3 0.033(3) 0.073(4) 0.034(3) -0.013(3) -0.005(2) -0.009(2)
C4 0.038(3) 0.046(3) 0.030(3) -0.001(2) -0.015(2) -0.007(2)
C5 0.034(3) 0.042(3) 0.042(3) -0.022(2) -0.010(2) 0.011(2)
C6 0.027(2) 0.055(3) 0.050(3) -0.029(3) -0.003(2) 0.000(2)
C7 0.039(3) 0.038(3) 0.037(3) -0.015(2) -0.005(2) 0.000(2)
C8 0.031(2) 0.034(2) 0.035(2) -0.019(2) -0.0090(19) 0.0039(18)
C9 0.033(2) 0.033(2) 0.043(3) -0.014(2) -0.016(2) 0.0033(19)
C10 0.042(3) 0.031(2) 0.042(3) -0.008(2) -0.019(2) 0.005(2)
C11 0.047(3) 0.033(3) 0.039(3) -0.016(2) -0.006(3) 0.003(2)
C12 0.031(3) 0.038(3) 0.038(3) -0.018(2) -0.002(3) -0.003(2)
C13 0.062(4) 0.048(3) 0.047(3) -0.031(3) -0.007(3) -0.005(3)
C14 0.073(5) 0.066(4) 0.076(5) -0.051(4) -0.005(4) 0.004(4)
C15 0.061(4) 0.044(3) 0.067(4) -0.036(3) -0.010(3) 0.012(3)
C17 0.032(2) 0.037(2) 0.034(2) -0.010(2) -0.0096(19) -0.005(2)
C18 0.029(2) 0.034(2) 0.042(3) -0.008(2) -0.009(2) -0.0061(19)
C19 0.034(2) 0.029(2) 0.035(2) -0.018(2) -0.0097(19) 0.0053(18)
C20 0.029(2) 0.036(2) 0.038(2) -0.018(2) -0.0087(19) 0.0059(19)
C31 0.025(2) 0.054(3) 0.033(2) -0.017(2) -0.0039(19) 0.001(2)
C32 0.061(3) 0.058(3) 0.052(3) -0.018(3) -0.027(3) 0.005(3)
C33 0.055(3) 0.076(4) 0.070(4) -0.041(3) -0.027(3) 0.010(3)
C34 0.037(3) 0.066(4) 0.061(3) -0.042(3) 0.000(2) 0.003(2)
C35 0.047(3) 0.058(3) 0.050(3) -0.016(3) -0.008(2) -0.002(3)
C36 0.042(3) 0.058(3) 0.040(3) -0.012(2) -0.013(2) -0.007(2)
C37 0.065(4) 0.082(4) 0.097(5) -0.059(4) -0.013(3) -0.003(3)
C41 0.039(3) 0.043(3) 0.038(3) -0.010(2) -0.007(2) 0.002(2)
C42 0.057(3) 0.057(3) 0.075(4) -0.026(3) 0.012(3) -0.018(3)
C43 0.077(4) 0.058(4) 0.075(4) -0.034(3) 0.002(3) -0.008(3)
C44 0.051(3) 0.061(3) 0.060(3) -0.029(3) -0.010(3) 0.009(3)
C45 0.035(3) 0.074(4) 0.077(4) -0.043(3) 0.001(3) -0.005(3)
C46 0.038(3) 0.058(3) 0.067(4) -0.034(3) 0.000(3) -0.006(2)
C47 0.076(4) 0.101(5) 0.102(5) -0.070(4) -0.005(4) 0.010(4)
C51 0.042(3) 0.035(2) 0.033(2) -0.018(2) -0.013(2) 0.007(2)
C52 0.080(4) 0.031(3) 0.048(3) -0.020(2) 0.000(3) 0.002(3)
C53 0.069(4) 0.048(3) 0.048(3) -0.028(3) -0.003(3) 0.008(3)
C54 0.049(3) 0.038(3) 0.031(2) -0.011(2) -0.015(2) 0.008(2)
C55 0.048(3) 0.031(2) 0.046(3) -0.018(2) -0.011(2) 0.003(2)
C56 0.047(3) 0.038(3) 0.037(3) -0.021(2) -0.001(2) 0.002(2)
C57 0.067(4) 0.054(3) 0.043(3) -0.020(3) -0.003(3) 0.000(3)
C61 0.027(2) 0.034(2) 0.032(2) -0.0082(19) -0.0067(18) -0.0021(18)
C62 0.035(2) 0.044(3) 0.037(3) -0.018(2) -0.014(2) 0.009(2)
C63 0.047(3) 0.052(3) 0.034(3) -0.019(2) -0.009(2) 0.001(2)
C64 0.033(2) 0.039(3) 0.039(3) -0.015(2) 0.005(2) 0.000(2)
C65 0.033(2) 0.042(3) 0.044(3) -0.013(2) -0.008(2) 0.006(2)
C66 0.035(2) 0.045(3) 0.037(3) -0.017(2) -0.014(2) 0.005(2)
F31 0.116(10) 0.136(14) 0.142(11) -0.091(10) 0.061(8) -0.073(8)
F32 0.166(14) 0.132(9) 0.099(7) -0.039(7) -0.050(7) -0.066(9)
F33 0.087(7) 0.071(7) 0.198(12) -0.081(7) 0.001(7) -0.003(5)
F41 0.073(8) 0.32(3) 0.21(2) -0.211(19) -0.074(11) 0.087(11)
F42 0.133(10) 0.096(7) 0.085(6) -0.059(5) 0.031(6) -0.012(6)
F43 0.147(14) 0.079(7) 0.133(14) -0.073(8) 0.046(10) -0.027(8)
F51 0.090(7) 0.136(12) 0.071(6) 0.007(7) -0.023(6) -0.061(6)
F52 0.144(11) 0.055(6) 0.066(7) 0.019(4) 0.019(6) 0.025(7)
F53 0.127(11) 0.110(9) 0.086(9) -0.064(8) 0.045(6) -0.036(7)
C67 0.058(4) 0.055(3) 0.053(3) -0.026(3) -0.004(3) 0.005(3)
F61 0.061(2) 0.190(5) 0.192(5) -0.152(4) -0.018(3) 0.042(3)
F62 0.165(4) 0.085(3) 0.053(2) -0.039(2) 0.004(2) 0.028(3)
F63 0.141(4) 0.058(2) 0.095(3) -0.046(2) 0.019(3) -0.010(2)
F31B 0.154(18) 0.165(13) 0.183(12) -0.152(12) -0.029(11) -0.014(13)
F32B 0.126(17) 0.076(8) 0.225(17) -0.021(11) -0.086(16) -0.022(9)
F33B 0.053(6) 0.119(14) 0.24(2) -0.092(17) -0.010(11) -0.020(7)
F42B 0.120(8) 0.091(6) 0.161(9) -0.074(6) 0.009(6) 0.024(5)
F41B 0.124(9) 0.30(2) 0.163(14) -0.189(16) -0.046(9) 0.037(13)
F43B 0.109(9) 0.118(8) 0.155(13) -0.082(8) 0.072(9) -0.020(7)
F51B 0.140(17) 0.156(19) 0.025(6) -0.025(9) 0.009(8) -0.071(13)
F52B 0.053(7) 0.115(14) 0.100(11) 0.002(9) 0.031(6) -0.002(8)
F53B 0.155(19) 0.059(8) 0.107(18) -0.038(11) 0.062(12) -0.047(8)

loop_
_atom_type_symbol
_atom_type_description
_atom_type_scat_dispersion_real
_atom_type_scat_dispersion_imag
_atom_type_scat_source
C C 0.0033 0.0016 'International Tables Vol C Tables 4.2.6.8 and 6.1.1.4'
H H 0.0000 0.0000 'International Tables Vol C Tables 4.2.6.8 and 6.1.1.4'
F F 0.0171 0.0103 'International Tables Vol C Tables 4.2.6.8 and 6.1.1.4'
P P 0.1023 0.0942 'International Tables Vol C Tables 4.2.6.8 and 6.1.1.4'

loop_
_geom_angle_atom_site_label_1
_geom_angle_atom_site_label_2
_geom_angle_atom_site_label_3
_geom_angle
C41 P1 C1 101.5(2)
C41 P1 C31 102.8(2)
C1 P1 C31 100.2(2)
C61 P2 C51 100.91(19)
C61 P2 C8 101.90(18)
C51 P2 C8 101.1(2)
C17 C1 C2 118.7(4)
C17 C1 P1 118.4(3)
C2 C1 P1 122.8(4)
C3 C2 C1 121.1(5)
C4 C3 C2 119.6(5)
C3 C4 C18 120.4(4)
C20 C5 C6 119.9(4)
C7 C6 C5 120.1(4)
C6 C7 C8 121.0(4)
C19 C8 C7 118.4(4)
C19 C8 P2 118.9(3)
C7 C8 P2 122.7(3)
C19 C9 C17 107.7(3)
C19 C9 C12 109.7(4)
C17 C9 C12 104.6(4)
C19 C9 C12B 88.3(9)
C17 C9 C12B 126.4(10)
C12 C9 C12B 25.7(9)
C18 C10 C20 108.0(3)
C18 C10 C11 105.0(4)
C20 C10 C11 109.1(4)
C18 C10 C11B 127.8(11)
C20 C10 C11B 88.2(10)
C11 C10 C11B 26.1(9)
C15 C11 C10 114.1(5)
C15 C11 C12 105.3(5)
C10 C11 C12 109.0(4)
C13 C12 C9 114.7(5)
C13 C12 C11 105.6(5)
C9 C12 C11 109.0(4)
C12 C13 C14 104.8(5)
C15 C14 C13 103.1(5)
C14 C15 C11 104.9(5)
C1 C17 C18 120.5(4)
C1 C17 C9 127.2(4)
C18 C17 C9 112.2(4)
C4 C18 C17 119.6(4)
C4 C18 C10 127.1(4)
C17 C18 C10 113.3(4)
C8 C19 C20 120.2(4)
C8 C19 C9 127.4(4)
C20 C19 C9 112.4(4)
C5 C20 C19 120.3(4)
C5 C20 C10 126.7(4)
C19 C20 C10 113.0(4)
C36 C31 C32 116.8(5)
C36 C31 P1 124.7(3)
C32 C31 P1 118.5(4)
C33 C32 C31 122.1(5)
C32 C33 C34 120.6(5)
C33 C34 C35 118.3(5)
C33 C34 C37 121.3(5)
C35 C34 C37 120.3(5)
C36 C35 C34 120.6(5)
C35 C36 C31 121.5(4)
F33B C37 F33 131.9(14)
F33B C37 F32B 107.7(14)
F33 C37 F32B 30.9(15)
F33B C37 F32 71.2(12)
F33 C37 F32 108.6(11)
F32B C37 F32 124.2(15)
F33B C37 F31B 107.4(13)
F33 C37 F31B 80.4(12)
F32B C37 F31B 107.2(15)
F32 C37 F31B 36.7(9)
F33B C37 F31 35.9(11)
F33 C37 F31 105.6(10)
F32B C37 F31 75.9(14)
F32 C37 F31 102.6(9)
F31B C37 F31 134.0(12)
F33B C37 C34 111.2(12)
F33 C37 C34 111.5(9)
F32B C37 C34 116.4(13)
F32 C37 C34 115.1(8)
F31B C37 C34 106.5(10)
F31 C37 C34 112.8(9)
C46 C41 C42 117.6(5)
C46 C41 P1 124.9(4)
C42 C41 P1 117.4(4)
C43 C42 C41 121.5(5)
C44 C43 C42 119.8(6)
C45 C44 C43 119.4(5)
C45 C44 C47 120.7(6)
C43 C44 C47 119.9(6)
C44 C45 C46 120.7(5)
C45 C46 C41 120.9(5)
F41B C47 F41 130.3(14)
F41B C47 F43B 120.7(13)
F41 C47 F43B 33.7(13)
F41B C47 F43 31.5(11)
F41 C47 F43 114.6(13)
F43B C47 F43 126.2(14)
F41B C47 F42B 100.2(10)
F41 C47 F42B 65.2(12)
F43B C47 F42B 98.3(9)
F43 C47 F42B 68.8(9)
F41B C47 F42 67.2(10)
F41 C47 F42 98.3(12)
F43B C47 F42 66.5(8)
F43 C47 F42 95.2(10)
F42B C47 F42 146.3(8)
F41B C47 C44 112.0(10)
F41 C47 C44 117.7(11)
F43B C47 C44 115.8(9)
F43 C47 C44 118.0(12)
F42B C47 C44 106.1(7)
F42 C47 C44 107.6(6)
C56 C51 C52 118.1(4)
C56 C51 P2 125.2(4)
C52 C51 P2 116.6(3)
C53 C52 C51 121.2(5)
C52 C53 C54 120.2(5)
C55 C54 C53 119.1(5)
C55 C54 C57 120.7(4)
C53 C54 C57 120.2(5)
C54 C55 C56 120.3(4)
C51 C56 C55 121.2(4)
F51B C57 F53B 105.0(13)
F51B C57 F52B 105.5(13)
F53B C57 F52B 107.3(13)
F51B C57 F53 29.1(14)
F53B C57 F53 124.4(15)
F52B C57 F53 78.6(14)
F51B C57 F51 127.1(15)
F53B C57 F51 77.0(13)
F52B C57 F51 33.1(13)
F53 C57 F51 106.5(10)
F51B C57 F52 78.7(14)
F53B C57 F52 30.5(13)
F52B C57 F52 130.0(13)
F53 C57 F52 104.4(9)
F51 C57 F52 105.0(9)
F51B C57 C54 112.7(12)
F53B C57 C54 114.2(13)
F52B C57 C54 111.6(10)
F53 C57 C54 114.0(10)
F51 C57 C54 114.0(8)
F52 C57 C54 112.1(9)
C62 C61 C66 117.8(4)
C62 C61 P2 124.5(3)
C66 C61 P2 117.7(3)
C63 C62 C61 121.2(4)
C62 C63 C64 119.9(4)
C65 C64 C63 119.6(4)
C65 C64 C67 120.3(4)
C63 C64 C67 120.1(4)
C66 C65 C64 119.7(4)
C65 C66 C61 121.7(4)
F63 C67 F62 107.0(5)
F63 C67 F61 105.1(5)
F62 C67 F61 105.3(5)
F63 C67 C64 112.8(4)
F62 C67 C64 113.2(4)
F61 C67 C64 112.7(4)
C15B C11B C12B 104.9(17)
C15B C11B C10 105(3)
C12B C11B C10 106(3)
C13B C12B C11B 106.0(17)
C13B C12B C9 105(3)
C11B C12B C9 106(3)
C12B C13B C14B 104(2)
C15B C14B C13B 103(2)
C14B C15B C11B 104(2)

loop_
_geom_bond_atom_site_label_1
_geom_bond_atom_site_label_2
_geom_bond_distance
P1 C41 1.832(5)
P1 C1 1.836(4)
P1 C31 1.842(5)
P2 C61 1.829(5)
P2 C51 1.837(5)
P2 C8 1.844(4)
C1 C17 1.385(6)
C1 C2 1.393(6)
C2 C3 1.388(6)
C3 C4 1.378(7)
C4 C18 1.384(6)
C5 C20 1.379(6)
C5 C6 1.383(6)
C6 C7 1.382(6)
C7 C8 1.402(6)
C8 C19 1.391(6)
C9 C19 1.514(6)
C9 C17 1.521(6)
C9 C12 1.536(6)
C9 C12B 1.86(4)
C10 C18 1.496(7)
C10 C20 1.511(6)
C10 C11 1.537(7)
C10 C11B 1.83(5)
C11 C15 1.528(8)
C11 C12 1.567(6)
C12 C13 1.524(7)
C13 C14 1.529(8)
C14 C15 1.509(8)
C17 C18 1.402(6)
C19 C20 1.403(5)
C31 C36 1.378(6)
C31 C32 1.381(6)
C32 C33 1.363(8)
C33 C34 1.373(8)
C34 C35 1.376(7)
C34 C37 1.488(8)
C35 C36 1.373(7)
C37 F33B 1.273(12)
C37 F33 1.288(11)
C37 F32B 1.295(13)
C37 F32 1.312(10)
C37 F31B 1.315(12)
C37 F31 1.323(10)
C41 C46 1.378(7)
C41 C42 1.389(7)
C42 C43 1.373(8)
C43 C44 1.373(8)
C44 C45 1.369(8)
C44 C47 1.488(8)
C45 C46 1.376(7)
C47 F41B 1.239(11)
C47 F41 1.250(12)
C47 F43B 1.257(10)
C47 F43 1.277(12)
C47 F42B 1.411(9)
C47 F42 1.444(10)
C51 C56 1.376(6)
C51 C52 1.381(6)
C52 C53 1.373(7)
C53 C54 1.382(7)
C54 C55 1.375(6)
C54 C57 1.485(7)
C55 C56 1.377(6)
C57 F51B 1.294(12)
C57 F53B 1.296(13)
C57 F52B 1.298(12)
C57 F53 1.305(11)
C57 F51 1.307(10)
C57 F52 1.307(10)
C61 C62 1.387(6)
C61 C66 1.393(6)
C62 C63 1.370(6)
C63 C64 1.391(6)
C64 C65 1.383(6)
C64 C67 1.482(7)
C65 C66 1.365(6)
C67 F63 1.309(6)
C67 F62 1.311(6)
C67 F61 1.315(6)
C11B C15B 1.53(2)
C11B C12B 1.57(2)
C12B C13B 1.51(2)
C13B C14B 1.54(2)
C14B C15B 1.51(2)
